data_1564399
loop_
_publ_author_name
'Yuan, Xiyue'
'Zhao, Yunli'
'Zhan, Tao'
'Oh, Jiyeon'
'Zhou, Jiadong'
'Li, Junyu'
'Wang, Xiaojing'
'Wang, Zhiqiang'
'Pang, Shuting'
'Cai, Ping'
'Yang, Changduk'
'He, Zhicai'
'Xie, Zengqi'
'Duan, Chunhui'
'Huang, Fei'
'Cao, Yong'

_publ_section_title
;
 A donor polymer based on 3-cyanothiophene with superior batch-to-batch
 reproducibility for high-efficiency organic solar cells
;
_journal_issue 10
_journal_name_full 'Energy &amp; Environmental Science'
_journal_page_first 5530
_journal_page_last 5540
_journal_paper_doi 10.1039/D1EE01957K
_journal_volume 14
_journal_year 2021
_chemical_formula_moiety 'C29 H37 Br2 N S3'
_chemical_formula_sum 'C29 H37 Br2 N S3'
_chemical_formula_weight 655.59
_space_group_crystal_system triclinic
_space_group_IT_number 2
_space_group_name_Hall '-P 1'
_space_group_name_H-M_alt 'P -1'
_atom_sites_solution_hydrogens geom
_atom_sites_solution_primary dual
_audit_creation_date 2021-08-17
_audit_creation_method
;
Olex2 1.3
(compiled 2020.11.12 svn.r5f609507 for OlexSys, GUI svn.r6226)
;
_audit_update_record
;
2021-08-18 deposited with the CCDC.	2021-08-25 downloaded from the CCDC.
;
_cell_angle_alpha 94.993(4)
_cell_angle_beta 108.440(4)
_cell_angle_gamma 91.696(4)
_cell_formula_units_Z 6
_cell_length_a 13.9722(7)
_cell_length_b 17.5232(8)
_cell_length_c 19.1562(9)
_cell_measurement_reflns_used 5468
_cell_measurement_temperature 149.98(10)
_cell_measurement_theta_max 72.5160
_cell_measurement_theta_min 3.3860
_cell_volume 4424.4(4)
_computing_cell_refinement 'CrysAlisPro 1.171.40.53 (Rigaku OD, 2019)'
_computing_data_collection 'CrysAlisPro 1.171.40.53 (Rigaku OD, 2019)'
_computing_data_reduction 'CrysAlisPro 1.171.40.53 (Rigaku OD, 2019)'
_computing_molecular_graphics 'Olex2 1.3 (Dolomanov et al., 2009)'
_computing_publication_material 'Olex2 1.3 (Dolomanov et al., 2009)'
_computing_structure_refinement 'SHELXL 2014/7 (Sheldrick, 2015)'
_computing_structure_solution 'SHELXT  (Sheldrick, 2015)'
_diffrn_ambient_environment N~2~
_diffrn_ambient_temperature 149.98(10)
_diffrn_detector 'CCD plate'
_diffrn_detector_area_resol_mean 5.8140
_diffrn_measured_fraction_theta_full 0.969
_diffrn_measured_fraction_theta_max 0.969
_diffrn_measurement_details
;
List of Runs (angles in degrees, time in seconds):

  # Type    Start    End  Width  t~exp~   \w     \q     \k     \f   Frames
#--------------------------------------------------------------------------
  1  \w    -13.00  89.00   0.50    7.00    --    0.00  72.00 -30.00  204
  2  \w    -40.00  12.00   0.50    7.00    --    0.00 -38.00 -60.00  104
  3  \w    -30.00   8.00   0.50    7.00    --    0.00 -57.00 120.00   76
  4  \w    -82.00 -55.00   0.50    7.00    --    0.00 -57.00 120.00   54
  5  \w    -86.00   5.00   0.50    7.00    --    0.00 -72.00 -90.00  182
  6  \w     -9.00  47.00   0.50   28.00    --    5.00  38.00 120.00  112
  7  \w    -47.00 -20.00   0.50   28.00    --  -98.80  72.00 -60.00   54
  8  \w    -89.00 -62.00   0.50   28.00    --  -98.80  72.00 -60.00   54
  9  \w   -105.00 -22.00   0.50   28.00    --  -98.80  72.00  30.00  166
 10  \w   -100.00 -74.00   0.50   28.00    --  -98.80  72.00   0.00   52
 11  \w   -112.00 -34.00   0.50   28.00    --  -98.80  72.00-180.00  156
 12  \w   -112.00  -9.00   0.50   28.00    --  -98.80  57.00 -60.00  206
 13  \w   -112.00 -10.00   0.50   28.00    --  -98.80  19.00-180.00  204
 14  \w   -112.00 -32.00   0.50   28.00    --  -98.80  72.00 120.00  160
 15  \w   -113.00 -10.00   0.50   28.00    --  -98.80  57.00  30.00  206
 16  \w    -98.00 -63.00   0.50   28.00    --  -98.80  72.00  60.00   70
 17  \w   -112.00 -12.00   0.50   28.00    --  -98.80  19.00 -90.00  200
 18  \w   -108.00 -79.00   0.50   28.00    --  -98.80  72.00 -30.00   58
 19  \w    -98.00 -56.00   0.50   28.00    --  -98.80  72.00  90.00   84
 20  \w   -112.00 -59.00   0.50   28.00    --  -98.80  72.00-150.00  106
 21  \w   -185.00-107.00   0.50   28.00    --  -98.80 -19.00-180.00  156
 22  \w   -112.00 -19.00   0.50   28.00    --  -98.80  72.00 -90.00  186
 23  \w   -112.00 -78.00   0.50   28.00    --  -98.80  72.00 150.00   68
 24  \w    -65.00 -39.00   0.50   28.00    --  -98.80  72.00 150.00   52
 25  \w   -184.00 -73.00   0.50   28.00    --  -98.80   0.00  60.00  222
;
_diffrn_measurement_device 'four-circle diffractometer'
_diffrn_measurement_device_type 'XtaLAB AFC12 (RCD3): Kappa single'
_diffrn_measurement_method '\w scans'
_diffrn_orient_matrix_type 'CrysAlisPro convention (1999,Acta A55,543-557)'
_diffrn_orient_matrix_UB_11 0.0890861000
_diffrn_orient_matrix_UB_12 0.0232917000
_diffrn_orient_matrix_UB_13 0.0711467000
_diffrn_orient_matrix_UB_21 0.0688615000
_diffrn_orient_matrix_UB_22 -0.0506531000
_diffrn_orient_matrix_UB_23 -0.0305806000
_diffrn_orient_matrix_UB_31 0.0296627000
_diffrn_orient_matrix_UB_32 0.0686183000
_diffrn_orient_matrix_UB_33 -0.0355614000
_diffrn_radiation_monochromator mirror
_diffrn_radiation_probe x-ray
_diffrn_radiation_type 'Cu K\a'
_diffrn_radiation_wavelength 1.54184
_diffrn_reflns_av_R_equivalents 0.0891
_diffrn_reflns_av_unetI/netI 0.1061
_diffrn_reflns_Laue_measured_fraction_full 0.969
_diffrn_reflns_Laue_measured_fraction_max 0.969
_diffrn_reflns_limit_h_max 16
_diffrn_reflns_limit_h_min -16
_diffrn_reflns_limit_k_max 20
_diffrn_reflns_limit_k_min -13
_diffrn_reflns_limit_l_max 21
_diffrn_reflns_limit_l_min -22
_diffrn_reflns_number 43246
_diffrn_reflns_point_group_measured_fraction_full 0.969
_diffrn_reflns_point_group_measured_fraction_max 0.969
_diffrn_reflns_theta_full 67.078
_diffrn_reflns_theta_max 67.078
_diffrn_reflns_theta_min 2.444
_diffrn_source 'Rotating-anode X-ray tube (dual wavelength)'
_diffrn_source_type 'Rigaku (Cu) X-ray DW Source'
_exptl_absorpt_coefficient_mu 5.603
_exptl_absorpt_correction_T_max 0.829
_exptl_absorpt_correction_T_min 0.771
_exptl_absorpt_correction_type analytical
_exptl_absorpt_process_details
;
CrysAlisPro 1.171.40.53 (Rigaku Oxford Diffraction, 2019)
Analytical numeric absorption correction using a multifaceted crystal
			model based on expressions derived by R.C. Clark & J.S. Reid.
(Clark, R. C. & Reid, J. S. (1995). Acta Cryst. A51, 887-897)
Empirical absorption correction using spherical harmonics,
 implemented in SCALE3 ABSPACK scaling algorithm.
;
_exptl_crystal_colour yellow
_exptl_crystal_colour_primary yellow
_exptl_crystal_density_diffrn 1.476
_exptl_crystal_description plate
_exptl_crystal_F_000 2016
_exptl_crystal_size_max 0.058
_exptl_crystal_size_mid 0.052
_exptl_crystal_size_min 0.039
_refine_diff_density_max 4.679
_refine_diff_density_min -0.828
_refine_diff_density_rms 0.181
_refine_ls_extinction_method none
_refine_ls_goodness_of_fit_ref 0.948
_refine_ls_hydrogen_treatment constr
_refine_ls_matrix_type full
_refine_ls_number_parameters 952
_refine_ls_number_reflns 15307
_refine_ls_number_restraints 24
_refine_ls_restrained_S_all 0.949
_refine_ls_R_factor_all 0.1726
_refine_ls_R_factor_gt 0.0857
_refine_ls_shift/su_max 0.000
_refine_ls_shift/su_mean 0.000
_refine_ls_structure_factor_coef Fsqd
_refine_ls_weighting_details 'w=1/[\s^2^(Fo^2^)+(0.1461P)^2^] where P=(Fo^2^+2Fc^2^)/3'
_refine_ls_weighting_scheme calc
_refine_ls_wR_factor_gt 0.2003
_refine_ls_wR_factor_ref 0.2572
_reflns_Friedel_coverage 0.000
_reflns_number_gt 7029
_reflns_number_total 15307
_reflns_threshold_expression 'I > 2\s(I)'
_cod_data_source_file d1ee01957k2.cif
_cod_data_source_block 1-3
_cod_depositor_comments 'Adding full bibliography for 1564399.cif.'
_cod_database_code 1564399
_shelx_shelxl_version_number 2014/7
_chemical_oxdiff_formula C29S3N1Br2
_shelx_space_group_comment
;
The symmetry employed for this shelxl refinement is uniquely defined
by the following loop, which should always be used as a source of
symmetry information in preference to the above space-group names.
They are only intended as comments.
;
_reflns_odcompleteness_completeness 98.45
_reflns_odcompleteness_iscentric 1
_reflns_odcompleteness_theta 66.97
_olex2_refinement_description
;
1. Fixed Uiso
 At 1.2 times of:
  All C(H) groups, All C(H,H) groups
 At 1.5 times of:
  All C(H,H,H) groups
2. Uiso/Uaniso restraints and constraints
Uanis(C01L) \\sim Ueq: with sigma of 0.001 and sigma for terminal atoms of 0.002
Uanis(C02Y) \\sim Ueq: with sigma of 0.001 and sigma for terminal atoms of 0.002
Uanis(C026) \\sim Ueq: with sigma of 0.005 and sigma for terminal atoms of 0.01
Uanis(C00O) \\sim Ueq: with sigma of 0.001 and sigma for terminal atoms of 0.002
3.a Secondary CH2 refined with riding coordinates:
 C00L(H00A,H00B), C00O(H00E,H00F), C00T(H00G,H00H), C00W(H00I,H00J), C00Y(H00C,
 H00D), C011(H01S,H01T), C012(H01A,H01B), C013(H01C,H01D), C015(H01U,H01V),
 C016(H3,H), C018(H01E,H01F), C01B(H01G,H01H), C01E(H01I,H01J), C01H(H01K,H01L),
  C01I(H01M,H01N), C01J(H01W,H01X), C01K(H01Y,HA), C01L(H01Z,HB), C01P(H4,HC),
 C01Q(H01,HD), C01U(H01O,H01P), C01V(H01Q,H01R), C01W(H1,HE), C01X(H2,HF),
 C01Y(H5,HG), C020(H02A,H02B), C022(H6,HH), C024(H7,HI), C028(H02C,H02D),
 C02A(H8,HJ), C02B(H02O,H02P), C02C(H9,HK), C02D(H02Q,H02R), C02F(H02E,H02F),
 C02G(H02T,H02U), C02I(H10,HL), C02L(H02V,H02W), C02M(H11,HM), C02N(H12,HN),
 C02P(H02X,H02Y), C02S(H14,HO), C02Z(H02M,H02N)
3.b Aromatic/amide H refined with riding coordinates:
 C00P(H00P), C014(H014), C017(H017), C019(H019), C021(H021), C023(H023),
 C029(H029), C02E(H02S), C02O(H13)
3.c Idealised Me refined as rotating group:
 C02Q(H02G,H02H,H02I), C02T(H02Z,HP,HQ), C02U(H15,HR,HS), C02V(H02J,H02K,H02L),
  C02W(H16,HT,HU), C02Y(H02,HV,HW)
;
_olex2_submission_special_instructions 'No special instructions were received'
_oxdiff_exptl_absorpt_empirical_details
;
Empirical correction (ABSPACK) includes:
- Absorption correction using spherical harmonics
- Frame scaling
;
_oxdiff_exptl_absorpt_empirical_full_max 1.615
_oxdiff_exptl_absorpt_empirical_full_min 0.433

loop_
_space_group_symop_operation_xyz
'x, y, z'
'-x, -y, -z'

loop_
_atom_site_label
_atom_site_type_symbol
_atom_site_fract_x
_atom_site_fract_y
_atom_site_fract_z
_atom_site_U_iso_or_equiv
_atom_site_adp_type
_atom_site_occupancy
_atom_site_site_symmetry_order
_atom_site_calc_flag
_atom_site_refinement_flags_posn
_atom_site_refinement_flags_adp
_atom_site_refinement_flags_occupancy
_atom_site_disorder_assembly
_atom_site_disorder_group
Br01 Br 0.60844(8) 0.09819(6) 0.59571(5) 0.0314(3) Uani 1 1 d . . . . .
Br02 Br 0.31936(8) 0.14629(6) 0.30653(5) 0.0347(3) Uani 1 1 d . . . . .
Br03 Br 0.63629(8) 0.15712(6) -0.11211(5) 0.0400(3) Uani 1 1 d . . . . .
Br04 Br 0.52944(8) 0.34586(6) 0.49490(6) 0.0359(3) Uani 1 1 d . . . . .
Br05 Br 0.56323(9) 0.40665(7) -0.21089(6) 0.0445(3) Uani 1 1 d . . . . .
Br06 Br 0.29405(9) 0.08793(6) 1.01508(6) 0.0421(3) Uani 1 1 d . . . . .
S007 S 0.66928(18) 0.17159(13) 0.26081(12) 0.0294(5) Uani 1 1 d . . . . .
S008 S 0.58420(18) 0.10740(14) 0.02286(12) 0.0310(6) Uani 1 1 d . . . . .
S009 S 0.56985(18) 0.06617(13) 0.42667(13) 0.0308(5) Uani 1 1 d . . . . .
S00A S 0.58968(19) 0.41962(14) 0.16075(13) 0.0346(6) Uani 1 1 d . . . . .
S00B S 0.5010(2) 0.31127(14) 0.32721(13) 0.0378(6) Uani 1 1 d . . . . .
S00C S 0.26461(19) 0.07113(14) 0.64260(13) 0.0344(6) Uani 1 1 d . . . . .
S00D S 0.34798(19) 0.13644(15) 0.88040(13) 0.0368(6) Uani 1 1 d . . . . .
S00E S 0.36532(19) 0.17522(13) 0.47670(13) 0.0346(6) Uani 1 1 d . . . . .
S00F S 0.5125(2) 0.35216(15) -0.07636(14) 0.0376(6) Uani 1 1 d . . . . .
N00G N 0.4313(7) -0.0489(5) 0.2703(5) 0.043(2) Uani 1 1 d . . . . .
C00H C 0.7112(7) 0.2249(5) 0.0411(5) 0.031(2) Uani 1 1 d . . . . .
N00I N 0.3625(7) 0.1953(5) 0.1723(5) 0.041(2) Uani 1 1 d . . . . .
C00J C 0.5436(7) 0.0585(5) 0.2469(5) 0.026(2) Uani 1 1 d . . . . .
C00K C 0.4834(8) -0.0007(5) 0.2614(5) 0.033(2) Uani 1 1 d . . . . .
C00L C 0.7773(7) 0.2840(5) 0.0250(5) 0.032(2) Uani 1 1 d . . . . .
H00A H 0.7363 0.3110 -0.0151 0.038 Uiso 1 1 calc R U . . .
H00B H 0.8272 0.2582 0.0076 0.038 Uiso 1 1 calc R U . . .
C00M C 0.6293(7) 0.1209(5) 0.5086(5) 0.026(2) Uani 1 1 d . . . . .
C00N C 0.6062(7) 0.1117(5) 0.3005(5) 0.026(2) Uani 1 1 d . . . . .
C00O C 0.8237(7) 0.6776(5) 0.4769(5) 0.034(2) Uani 1 1 d . U . . .
H00E H 0.7783 0.7059 0.4402 0.041 Uiso 1 1 calc R U . . .
H00F H 0.8682 0.6512 0.4543 0.041 Uiso 1 1 calc R U . . .
C00P C 0.5479(7) 0.0655(6) 0.1742(5) 0.033(2) Uani 1 1 d . . . . .
H00P H 0.5113 0.0331 0.1326 0.040 Uiso 1 1 calc R U . . .
C00Q C 0.2337(7) 0.0670(5) 0.4005(5) 0.028(2) Uani 1 1 d . . . . .
C00R C 0.6871(7) 0.1824(5) 0.5008(5) 0.031(2) Uani 1 1 d . . . . .
C00S C 0.5284(7) 0.3575(5) 0.2006(5) 0.031(2) Uani 1 1 d . . . . .
C00T C 0.9925(9) 0.8363(5) 0.0752(6) 0.045(3) Uani 1 1 d . . . . .
H00G H 1.0383 0.8093 0.1129 0.053 Uiso 1 1 calc R U . . .
H00H H 0.9470 0.8621 0.0973 0.053 Uiso 1 1 calc R U . . .
C00U C 0.6394(7) 0.1530(5) 0.1118(5) 0.027(2) Uani 1 1 d . . . . .
C00V C 0.6121(7) 0.1254(5) 0.1728(5) 0.026(2) Uani 1 1 d . . . . .
C00W C 0.6946(8) 0.5378(5) -0.0739(5) 0.034(2) Uani 1 1 d . . . . .
H00I H 0.6504 0.5653 -0.1121 0.041 Uiso 1 1 calc R U . . .
H00J H 0.7445 0.5153 -0.0936 0.041 Uiso 1 1 calc R U . . .
C00X C 0.3254(7) 0.1326(5) 0.6021(5) 0.028(2) Uani 1 1 d . . . . .
C00Y C 0.1499(8) -0.0376(5) 0.8771(5) 0.035(2) Uani 1 1 d . . . . .
H00C H 0.1024 -0.0111 0.8967 0.042 Uiso 1 1 calc R U . . .
H00D H 0.1908 -0.0664 0.9156 0.042 Uiso 1 1 calc R U . . .
C00Z C 0.6233(7) 0.1248(5) 0.3792(5) 0.032(2) Uani 1 1 d . . . . .
C010 C 0.2987(7) 0.1237(5) 0.3948(5) 0.029(2) Uani 1 1 d . . . . .
C011 C -0.1614(8) -0.3283(5) 0.7291(6) 0.039(3) Uani 1 1 d . . . . .
H01S H -0.1148 -0.3566 0.7101 0.047 Uiso 1 1 calc R U . . .
H01T H -0.2057 -0.3032 0.6890 0.047 Uiso 1 1 calc R U . . .
C012 C 0.8623(8) 0.3606(5) 0.6073(5) 0.036(2) Uani 1 1 d . . . . .
H01A H 0.9077 0.3344 0.6459 0.044 Uiso 1 1 calc R U . . .
H01B H 0.8150 0.3862 0.6277 0.044 Uiso 1 1 calc R U . . .
C013 C 0.8048(8) 0.3024(5) 0.5432(5) 0.035(2) Uani 1 1 d . . . . .
H01C H 0.7581 0.3289 0.5055 0.042 Uiso 1 1 calc R U . . .
H01D H 0.8523 0.2788 0.5217 0.042 Uiso 1 1 calc R U . . .
C014 C 0.7026(6) 0.2134(5) 0.1113(5) 0.025(2) Uani 1 1 d . . . . .
H014 H 0.7377 0.2449 0.1540 0.030 Uiso 1 1 calc R U . . .
C015 C 0.1084(8) -0.0473(5) 0.3580(5) 0.036(2) Uani 1 1 d . . . . .
H01U H 0.0622 -0.0221 0.3798 0.044 Uiso 1 1 calc R U . . .
H01V H 0.1543 -0.0744 0.3956 0.044 Uiso 1 1 calc R U . . .
C016 C 0.7052(7) 0.5609(5) 0.4407(5) 0.029(2) Uani 1 1 d . . . . .
H3 H 0.7533 0.5372 0.4199 0.034 Uiso 1 1 calc R U . . .
H H 0.6598 0.5879 0.4028 0.034 Uiso 1 1 calc R U . . .
C017 C 0.2265(7) 0.0322(5) 0.7925(5) 0.030(2) Uani 1 1 d . . . . .
H017 H 0.1904 0.0016 0.7495 0.036 Uiso 1 1 calc R U . . .
C018 C 0.8332(7) 0.3439(5) 0.0902(5) 0.031(2) Uani 1 1 d . . . . .
H01E H 0.7841 0.3692 0.1089 0.037 Uiso 1 1 calc R U . . .
H01F H 0.8769 0.3178 0.1298 0.037 Uiso 1 1 calc R U . . .
C019 C 0.6819(7) 0.1842(5) 0.4261(5) 0.029(2) Uani 1 1 d . . . . .
H019 H 0.7153 0.2223 0.4101 0.034 Uiso 1 1 calc R U . . .
C01A C 0.3859(7) 0.1872(5) 0.6561(5) 0.030(2) Uani 1 1 d . . . . .
C01B C 0.8965(8) 0.4043(5) 0.0686(5) 0.034(2) Uani 1 1 d . . . . .
H01G H 0.9453 0.3786 0.0498 0.041 Uiso 1 1 calc R U . . .
H01H H 0.8525 0.4298 0.0287 0.041 Uiso 1 1 calc R U . . .
C01C C 0.5955(7) 0.4373(5) 0.3980(5) 0.032(2) Uani 1 1 d . . . . .
C01D C 0.2934(8) 0.0922(5) 0.7922(5) 0.033(2) Uani 1 1 d . . . . .
C01E C 1.0191(7) 0.5224(5) 0.1111(5) 0.029(2) Uani 1 1 d . . . . .
H01I H 0.9771 0.5482 0.0706 0.035 Uiso 1 1 calc R U . . .
H01J H 1.0673 0.4949 0.0932 0.035 Uiso 1 1 calc R U . . .
C01F C 0.4434(8) 0.2476(6) 0.6402(5) 0.037(3) Uani 1 1 d . . . . .
C01G C 0.4725(8) 0.3004(6) 0.1479(5) 0.035(2) Uani 1 1 d . . . . .
C01H C 1.0775(8) 0.5833(5) 0.1730(5) 0.034(2) Uani 1 1 d . . . . .
H01K H 1.1210 0.5579 0.2133 0.041 Uiso 1 1 calc R U . . .
H01L H 1.0299 0.6107 0.1916 0.041 Uiso 1 1 calc R U . . .
C01I C 0.9230(8) 0.4200(5) 0.5821(6) 0.040(3) Uani 1 1 d . . . . .
H01M H 0.8768 0.4477 0.5451 0.048 Uiso 1 1 calc R U . . .
H01N H 0.9672 0.3938 0.5590 0.048 Uiso 1 1 calc R U . . .
C01J C 0.1678(7) 0.0123(5) 0.3344(5) 0.034(2) Uani 1 1 d . . . . .
H01W H 0.1216 0.0418 0.2993 0.041 Uiso 1 1 calc R U . . .
H01X H 0.2108 -0.0130 0.3097 0.041 Uiso 1 1 calc R U . . .
C01K C 0.0902(8) -0.0941(5) 0.8117(6) 0.037(2) Uani 1 1 d . . . . .
H01Y H 0.0483 -0.0659 0.7731 0.044 Uiso 1 1 calc R U . . .
HA H 0.1371 -0.1212 0.7920 0.044 Uiso 1 1 calc R U . . .
C01L C -0.2284(9) -0.3875(7) 0.7588(7) 0.052(3) Uani 1 1 d . U . . .
H01Z H -0.1851 -0.4148 0.7975 0.063 Uiso 1 1 calc R U . . .
HB H -0.2755 -0.3602 0.7781 0.063 Uiso 1 1 calc R U . . .
N01M N 0.4939(8) 0.2971(5) 0.6295(5) 0.053(3) Uani 1 1 d . . . . .
C01N C 0.3051(7) 0.1194(5) 0.5232(5) 0.030(2) Uani 1 1 d . . . . .
C01O C 0.6320(7) 0.4732(6) -0.0574(5) 0.038(2) Uani 1 1 d . . . . .
C01P C 0.7613(8) 0.6178(6) 0.5046(6) 0.042(3) Uani 1 1 d . . . . .
H4 H 0.8064 0.5916 0.5435 0.050 Uiso 1 1 calc R U . . .
HC H 0.7139 0.6440 0.5246 0.050 Uiso 1 1 calc R U . . .
C01Q C -0.0800(8) -0.2220(6) 0.2549(6) 0.042(3) Uani 1 1 d . . . . .
H01 H -0.1246 -0.1957 0.2160 0.051 Uiso 1 1 calc R U . . .
HD H -0.0343 -0.2497 0.2344 0.051 Uiso 1 1 calc R U . . .
C01R C 0.4136(8) 0.2417(6) 0.1639(6) 0.042(3) Uani 1 1 d . . . . .
C01S C 0.2167(7) 0.0205(5) 0.8610(6) 0.034(2) Uani 1 1 d . . . . .
C01T C 0.5372(8) 0.3705(5) 0.0731(6) 0.036(2) Uani 1 1 d . . . . .
C01U C 0.9529(8) 0.4647(6) 0.1314(5) 0.038(2) Uani 1 1 d . . . . .
H01O H 0.9038 0.4919 0.1486 0.045 Uiso 1 1 calc R U . . .
H01P H 0.9945 0.4390 0.1722 0.045 Uiso 1 1 calc R U . . .
C01V C 0.7463(7) 0.2401(5) 0.5656(5) 0.031(2) Uani 1 1 d . . . . .
H01Q H 0.6997 0.2637 0.5879 0.037 Uiso 1 1 calc R U . . .
H01R H 0.7932 0.2130 0.6026 0.037 Uiso 1 1 calc R U . . .
C01W C -0.1414(8) -0.2779(6) 0.2801(6) 0.040(3) Uani 1 1 d . . . . .
H1 H -0.1828 -0.2498 0.3044 0.048 Uiso 1 1 calc R U . . .
HE H -0.0961 -0.3069 0.3164 0.048 Uiso 1 1 calc R U . . .
C01X C 0.0235(8) -0.1522(6) 0.8321(6) 0.041(3) Uani 1 1 d . . . . .
H2 H -0.0244 -0.1247 0.8503 0.050 Uiso 1 1 calc R U . . .
HF H 0.0655 -0.1784 0.8723 0.050 Uiso 1 1 calc R U . . .
C01Y C 0.8885(8) 0.7351(6) 0.5459(6) 0.040(2) Uani 1 1 d . . . . .
H5 H 0.8438 0.7626 0.5674 0.048 Uiso 1 1 calc R U . . .
HG H 0.9320 0.7064 0.5833 0.048 Uiso 1 1 calc R U . . .
C01Z C 0.5755(7) 0.4170(5) -0.1104(5) 0.034(2) Uani 1 1 d . . . . .
C020 C 0.9870(8) 0.4778(5) 0.6459(5) 0.037(2) Uani 1 1 d . . . . .
H02A H 0.9428 0.5042 0.6689 0.044 Uiso 1 1 calc R U . . .
H02B H 1.0331 0.4502 0.6829 0.044 Uiso 1 1 calc R U . . .
C021 C 0.4768(7) 0.3073(6) 0.0750(5) 0.036(2) Uani 1 1 d . . . . .
H021 H 0.4430 0.2734 0.0339 0.043 Uiso 1 1 calc R U . . .
C022 C 0.8103(8) 0.6590(6) -0.0288(5) 0.038(2) Uani 1 1 d . . . . .
H6 H 0.8589 0.6351 -0.0490 0.046 Uiso 1 1 calc R U . . .
HH H 0.7645 0.6848 -0.0675 0.046 Uiso 1 1 calc R U . . .
C023 C 0.6238(7) 0.4621(5) 0.0130(5) 0.030(2) Uani 1 1 d . . . . .
H023 H 0.6561 0.4946 0.0556 0.036 Uiso 1 1 calc R U . . .
C024 C 0.7495(8) 0.5958(6) -0.0075(5) 0.039(2) Uani 1 1 d . . . . .
H7 H 0.7948 0.5692 0.0308 0.046 Uiso 1 1 calc R U . . .
HI H 0.7003 0.6191 0.0125 0.046 Uiso 1 1 calc R U . . .
C025 C 0.5627(7) 0.3979(5) 0.0120(5) 0.031(2) Uani 1 1 d . . . . .
C026 C 0.5413(8) 0.3727(6) 0.2798(6) 0.040(2) Uani 1 1 d . U . . .
C027 C 0.2798(7) 0.0754(5) 0.9140(5) 0.033(2) Uani 1 1 d . . . . .
C028 C 1.0467(8) 0.5362(6) 0.6208(6) 0.040(3) Uani 1 1 d . . . . .
H02C H 0.9997 0.5647 0.5853 0.048 Uiso 1 1 calc R U . . .
H02D H 1.0875 0.5091 0.5953 0.048 Uiso 1 1 calc R U . . .
C029 C 0.2392(7) 0.0651(6) 0.4752(5) 0.036(2) Uani 1 1 d . . . . .
H029 H 0.2011 0.0296 0.4904 0.044 Uiso 1 1 calc R U . . .
C02A C 0.9524(8) 0.7918(6) 0.5209(6) 0.043(3) Uani 1 1 d . . . . .
H8 H 0.9947 0.7632 0.4977 0.051 Uiso 1 1 calc R U . . .
HJ H 0.9078 0.8200 0.4836 0.051 Uiso 1 1 calc R U . . .
C02B C -0.1020(8) -0.2677(6) 0.7914(6) 0.039(2) Uani 1 1 d . . . . .
H02O H -0.1494 -0.2390 0.8092 0.047 Uiso 1 1 calc R U . . .
H02P H -0.0605 -0.2936 0.8322 0.047 Uiso 1 1 calc R U . . .
C02C C 0.9306(8) 0.7776(5) 0.0129(5) 0.035(2) Uani 1 1 d . . . . .
H9 H 0.8866 0.8048 -0.0256 0.043 Uiso 1 1 calc R U . . .
HK H 0.9765 0.7507 -0.0081 0.043 Uiso 1 1 calc R U . . .
C02D C 0.0485(8) -0.1049(5) 0.2935(6) 0.038(2) Uani 1 1 d . . . . .
H02Q H 0.0949 -0.1327 0.2740 0.046 Uiso 1 1 calc R U . . .
H02R H 0.0059 -0.0775 0.2544 0.046 Uiso 1 1 calc R U . . .
C02E C 0.3825(7) 0.1784(5) 0.7289(5) 0.035(2) Uani 1 1 d . . . . .
H02S H 0.4191 0.2104 0.7708 0.041 Uiso 1 1 calc R U . . .
C02F C 1.1427(8) 0.6417(6) 0.1490(7) 0.050(3) Uani 1 1 d . . . . .
H02E H 1.1909 0.6148 0.1305 0.060 Uiso 1 1 calc R U . . .
H02F H 1.0997 0.6680 0.1092 0.060 Uiso 1 1 calc R U . . .
C02G C -0.0189(8) -0.1630(5) 0.3174(6) 0.040(3) Uani 1 1 d . . . . .
H02T H 0.0240 -0.1897 0.3569 0.047 Uiso 1 1 calc R U . . .
H02U H -0.0651 -0.1348 0.3370 0.047 Uiso 1 1 calc R U . . .
C02H C 0.6503(8) 0.1691(5) -0.0121(5) 0.034(2) Uani 1 1 d . . . . .
C02I C 0.6439(8) 0.4979(6) 0.4612(6) 0.037(2) Uani 1 1 d . . . . .
H10 H 0.6881 0.4738 0.5021 0.044 Uiso 1 1 calc R U . . .
HL H 0.5916 0.5211 0.4777 0.044 Uiso 1 1 calc R U . . .
C02J C 0.5476(7) 0.3721(5) 0.4061(5) 0.035(2) Uani 1 1 d . . . . .
C02K C 0.3199(7) 0.1184(6) 0.7299(6) 0.035(2) Uani 1 1 d . . . . .
C02L C -0.2102(9) -0.3342(6) 0.2171(7) 0.058(3) Uani 1 1 d . . . . .
H02V H -0.2549 -0.3052 0.1807 0.070 Uiso 1 1 calc R U . . .
H02W H -0.1686 -0.3625 0.1931 0.070 Uiso 1 1 calc R U . . .
C02M C 0.8662(8) 0.7184(6) 0.0343(6) 0.042(3) Uani 1 1 d . . . . .
H11 H 0.9093 0.6924 0.0743 0.051 Uiso 1 1 calc R U . . .
HM H 0.8174 0.7446 0.0526 0.051 Uiso 1 1 calc R U . . .
C02N C 1.0539(9) 0.8967(6) 0.0523(7) 0.058(3) Uani 1 1 d . . . . .
H12 H 1.0972 0.8710 0.0281 0.069 Uiso 1 1 calc R U . . .
HN H 1.0080 0.9257 0.0166 0.069 Uiso 1 1 calc R U . . .
C02O C 0.5909(7) 0.4393(5) 0.3229(5) 0.033(2) Uani 1 1 d . . . . .
H13 H 0.6175 0.4797 0.3049 0.040 Uiso 1 1 calc R U . . .
C02P C -0.0350(7) -0.2122(5) 0.7697(6) 0.039(3) Uani 1 1 d . . . . .
H02X H -0.0763 -0.1862 0.7290 0.047 Uiso 1 1 calc R U . . .
H02Y H 0.0127 -0.2408 0.7522 0.047 Uiso 1 1 calc R U . . .
C02Q C 1.1995(9) 0.7006(6) 0.2141(7) 0.052(3) Uani 1 1 d . . . . .
H02G H 1.2341 0.7393 0.1969 0.078 Uiso 1 1 calc R U . . .
H02H H 1.2477 0.6753 0.2510 0.078 Uiso 1 1 calc R U . . .
H02I H 1.1523 0.7241 0.2350 0.078 Uiso 1 1 calc R U . . .
C02S C 1.0183(9) 0.8478(6) 0.5811(7) 0.053(3) Uani 1 1 d . . . . .
H14 H 1.0666 0.8199 0.6164 0.064 Uiso 1 1 calc R U . . .
HO H 0.9768 0.8737 0.6067 0.064 Uiso 1 1 calc R U . . .
C02T C -0.2858(9) -0.4438(7) 0.6904(6) 0.052(3) Uani 1 1 d . . . . .
H02Z H -0.3201 -0.4152 0.6502 0.078 Uiso 1 1 calc R U . . .
HP H -0.3342 -0.4757 0.7023 0.078 Uiso 1 1 calc R U . . .
HQ H -0.2385 -0.4753 0.6763 0.078 Uiso 1 1 calc R U . . .
C02U C 1.1183(8) 0.9516(6) 0.1157(6) 0.050(3) Uani 1 1 d . . . . .
H15 H 1.1542 0.9884 0.0974 0.074 Uiso 1 1 calc R U . . .
HR H 1.1658 0.9237 0.1506 0.074 Uiso 1 1 calc R U . . .
HS H 1.0760 0.9779 0.1397 0.074 Uiso 1 1 calc R U . . .
C02V C 1.1752(9) 0.6506(6) 0.6564(8) 0.057(4) Uani 1 1 d . . . . .
H02J H 1.2028 0.6252 0.6213 0.085 Uiso 1 1 calc R U . . .
H02K H 1.2292 0.6745 0.6980 0.085 Uiso 1 1 calc R U . . .
H02L H 1.1316 0.6889 0.6335 0.085 Uiso 1 1 calc R U . . .
C02W C 1.0761(9) 0.9082(6) 0.5544(8) 0.063(4) Uani 1 1 d . . . . .
H16 H 1.1085 0.8834 0.5220 0.094 Uiso 1 1 calc R U . . .
HT H 1.1263 0.9357 0.5962 0.094 Uiso 1 1 calc R U . . .
HU H 1.0299 0.9434 0.5283 0.094 Uiso 1 1 calc R U . . .
C02Y C -0.2719(9) -0.3896(6) 0.2414(7) 0.051(3) Uani 1 1 d . U . . .
H02 H -0.3202 -0.4175 0.1989 0.077 Uiso 1 1 calc R U . . .
HV H -0.3069 -0.3624 0.2707 0.077 Uiso 1 1 calc R U . . .
HW H -0.2288 -0.4247 0.2704 0.077 Uiso 1 1 calc R U . . .
C02Z C 1.1162(9) 0.5933(7) 0.6821(8) 0.064(4) Uani 1 1 d . . . . .
H02M H 1.0754 0.6207 0.7075 0.076 Uiso 1 1 calc R U . . .
H02N H 1.1631 0.5648 0.7178 0.076 Uiso 1 1 calc R U . . .

loop_
_atom_site_aniso_label
_atom_site_aniso_U_11
_atom_site_aniso_U_22
_atom_site_aniso_U_33
_atom_site_aniso_U_23
_atom_site_aniso_U_13
_atom_site_aniso_U_12
Br01 0.0387(6) 0.0339(5) 0.0220(5) 0.0024(4) 0.0115(4) -0.0089(4)
Br02 0.0413(6) 0.0376(6) 0.0245(5) 0.0043(4) 0.0107(4) -0.0105(5)
Br03 0.0477(7) 0.0501(7) 0.0211(5) -0.0012(5) 0.0122(5) -0.0113(5)
Br04 0.0427(6) 0.0356(6) 0.0304(6) 0.0040(4) 0.0139(5) -0.0095(5)
Br05 0.0484(7) 0.0574(7) 0.0257(6) -0.0001(5) 0.0112(5) -0.0083(5)
Br06 0.0502(7) 0.0518(7) 0.0234(5) -0.0002(5) 0.0127(5) -0.0093(5)
S007 0.0363(13) 0.0300(12) 0.0206(11) -0.0006(9) 0.0096(10) -0.0116(10)
S008 0.0344(13) 0.0340(13) 0.0223(12) 0.0001(10) 0.0077(10) -0.0088(10)
S009 0.0390(13) 0.0272(12) 0.0240(11) -0.0022(9) 0.0098(10) -0.0147(10)
S00A 0.0385(14) 0.0378(13) 0.0248(12) -0.0020(10) 0.0084(10) -0.0077(11)
S00B 0.0447(15) 0.0344(13) 0.0282(13) -0.0074(10) 0.0064(11) -0.0059(11)
S00C 0.0449(15) 0.0350(13) 0.0228(12) 0.0017(10) 0.0120(10) -0.0144(11)
S00D 0.0417(14) 0.0413(14) 0.0244(12) 0.0004(11) 0.0087(11) -0.0140(11)
S00E 0.0423(14) 0.0331(12) 0.0271(12) 0.0008(10) 0.0113(10) -0.0146(11)
S00F 0.0414(15) 0.0399(14) 0.0256(12) -0.0041(11) 0.0057(11) -0.0091(11)
N00G 0.053(6) 0.040(5) 0.032(5) 0.000(4) 0.011(4) -0.026(4)
C00H 0.026(5) 0.036(5) 0.026(5) 0.001(4) 0.005(4) 0.000(4)
N00I 0.056(6) 0.033(5) 0.032(5) -0.004(4) 0.017(4) -0.018(4)
C00J 0.026(5) 0.032(5) 0.019(5) 0.007(4) 0.006(4) -0.005(4)
C00K 0.052(6) 0.025(5) 0.020(5) 0.002(4) 0.011(4) -0.007(5)
C00L 0.033(5) 0.033(5) 0.031(5) 0.003(4) 0.015(4) -0.003(4)
C00M 0.033(5) 0.029(5) 0.016(4) -0.004(4) 0.009(4) -0.001(4)
C00N 0.031(5) 0.023(5) 0.021(5) -0.002(4) 0.007(4) -0.006(4)
C00O 0.034(2) 0.034(2) 0.035(2) 0.0035(10) 0.0105(12) 0.0012(10)
C00P 0.037(6) 0.043(6) 0.016(5) -0.005(4) 0.005(4) -0.009(5)
C00Q 0.036(5) 0.024(4) 0.019(4) 0.000(4) 0.004(4) -0.004(4)
C00R 0.032(5) 0.032(5) 0.021(5) 0.000(4) -0.003(4) -0.004(4)
C00S 0.038(6) 0.030(5) 0.026(5) 0.005(4) 0.012(4) -0.004(4)
C00T 0.052(7) 0.025(5) 0.056(7) -0.005(5) 0.018(6) -0.003(5)
C00U 0.033(5) 0.029(5) 0.021(5) 0.000(4) 0.011(4) -0.004(4)
C00V 0.038(6) 0.026(5) 0.013(4) 0.003(4) 0.005(4) -0.001(4)
C00W 0.038(6) 0.035(5) 0.030(5) 0.004(4) 0.013(4) 0.003(4)
C00X 0.033(5) 0.026(5) 0.022(5) 0.003(4) 0.006(4) -0.003(4)
C00Y 0.039(6) 0.034(5) 0.035(5) 0.009(4) 0.016(5) -0.002(4)
C00Z 0.037(6) 0.030(5) 0.025(5) -0.004(4) 0.008(4) -0.010(4)
C010 0.028(5) 0.038(5) 0.017(4) 0.002(4) 0.002(4) -0.005(4)
C011 0.043(6) 0.026(5) 0.045(6) -0.005(4) 0.013(5) -0.013(4)
C012 0.047(6) 0.031(5) 0.026(5) -0.007(4) 0.008(4) -0.018(5)
C013 0.045(6) 0.029(5) 0.028(5) 0.004(4) 0.009(4) -0.014(4)
C014 0.025(5) 0.031(5) 0.018(4) 0.002(4) 0.007(4) -0.003(4)
C015 0.043(6) 0.034(5) 0.027(5) -0.011(4) 0.007(4) -0.013(5)
C016 0.036(5) 0.036(5) 0.014(4) -0.004(4) 0.011(4) -0.008(4)
C017 0.024(5) 0.030(5) 0.028(5) 0.004(4) -0.001(4) -0.005(4)
C018 0.040(6) 0.031(5) 0.024(5) -0.001(4) 0.015(4) -0.004(4)
C019 0.032(5) 0.029(5) 0.027(5) 0.004(4) 0.013(4) -0.013(4)
C01A 0.033(5) 0.036(5) 0.021(5) 0.001(4) 0.009(4) -0.013(4)
C01B 0.046(6) 0.026(5) 0.029(5) -0.003(4) 0.011(5) -0.007(4)
C01C 0.033(5) 0.032(5) 0.030(5) -0.003(4) 0.013(4) -0.007(4)
C01D 0.047(6) 0.030(5) 0.021(5) 0.005(4) 0.011(4) -0.005(4)
C01E 0.035(5) 0.029(5) 0.022(5) 0.011(4) 0.005(4) -0.002(4)
C01F 0.041(6) 0.046(6) 0.027(5) -0.010(5) 0.018(5) -0.020(5)
C01G 0.040(6) 0.043(6) 0.019(5) -0.001(4) 0.009(4) -0.005(5)
C01H 0.042(6) 0.025(5) 0.037(6) 0.010(4) 0.012(5) -0.009(4)
C01I 0.033(6) 0.025(5) 0.062(7) -0.007(5) 0.019(5) -0.018(4)
C01J 0.037(6) 0.018(4) 0.038(6) 0.000(4) 0.001(4) -0.014(4)
C01K 0.050(6) 0.021(5) 0.047(6) 0.012(4) 0.025(5) -0.014(4)
C01L 0.051(3) 0.051(3) 0.053(3) 0.0035(11) 0.0153(13) 0.0033(10)
N01M 0.079(7) 0.045(5) 0.038(5) 0.003(4) 0.024(5) -0.025(5)
C01N 0.036(5) 0.027(5) 0.022(5) 0.000(4) 0.002(4) -0.009(4)
C01O 0.032(6) 0.046(6) 0.030(5) -0.007(5) 0.002(4) 0.005(5)
C01P 0.054(7) 0.032(5) 0.043(6) 0.006(5) 0.021(5) -0.015(5)
C01Q 0.041(6) 0.033(5) 0.053(7) 0.004(5) 0.016(5) -0.008(5)
C01R 0.042(6) 0.048(7) 0.028(6) -0.010(5) 0.007(5) -0.011(5)
C01S 0.027(5) 0.032(5) 0.041(6) 0.006(4) 0.007(4) -0.005(4)
C01T 0.039(6) 0.031(5) 0.035(6) -0.002(4) 0.008(5) 0.004(4)
C01U 0.040(6) 0.041(6) 0.033(6) -0.001(5) 0.015(5) -0.012(5)
C01V 0.030(5) 0.037(5) 0.023(5) -0.001(4) 0.004(4) -0.011(4)
C01W 0.042(6) 0.034(5) 0.045(6) 0.000(5) 0.015(5) -0.007(5)
C01X 0.040(6) 0.038(6) 0.045(6) -0.001(5) 0.014(5) 0.002(5)
C01Y 0.042(6) 0.037(6) 0.038(6) -0.007(5) 0.013(5) -0.011(5)
C01Z 0.031(5) 0.039(6) 0.025(5) -0.004(4) 0.001(4) -0.004(4)
C020 0.038(6) 0.031(5) 0.034(6) -0.005(4) 0.004(4) -0.005(4)
C021 0.037(6) 0.036(5) 0.031(5) -0.007(4) 0.008(4) -0.008(4)
C022 0.039(6) 0.042(6) 0.034(6) 0.008(5) 0.010(5) -0.002(5)
C023 0.040(6) 0.033(5) 0.016(4) -0.006(4) 0.010(4) -0.012(4)
C024 0.041(6) 0.036(5) 0.034(6) 0.003(5) 0.007(5) -0.005(5)
C025 0.032(5) 0.032(5) 0.028(5) 0.004(4) 0.006(4) 0.003(4)
C026 0.037(4) 0.036(4) 0.038(4) -0.013(3) 0.003(3) 0.006(3)
C027 0.031(5) 0.027(5) 0.038(6) 0.007(4) 0.008(4) -0.005(4)
C028 0.041(6) 0.034(5) 0.038(6) -0.006(5) 0.006(5) -0.016(5)
C029 0.030(5) 0.052(6) 0.024(5) 0.004(4) 0.005(4) -0.010(5)
C02A 0.048(7) 0.034(5) 0.044(6) 0.002(5) 0.012(5) -0.012(5)
C02B 0.039(6) 0.038(5) 0.032(5) 0.004(4) 0.001(5) -0.005(5)
C02C 0.044(6) 0.029(5) 0.033(5) 0.009(4) 0.011(5) 0.001(4)
C02D 0.045(6) 0.022(5) 0.044(6) 0.000(4) 0.011(5) -0.012(4)
C02E 0.035(5) 0.037(5) 0.031(5) 0.004(4) 0.010(4) -0.009(4)
C02F 0.039(6) 0.032(5) 0.068(8) -0.010(5) 0.008(6) -0.007(5)
C02G 0.036(6) 0.032(5) 0.052(7) -0.001(5) 0.018(5) -0.015(4)
C02H 0.041(6) 0.034(5) 0.022(5) 0.003(4) 0.002(4) -0.005(4)
C02I 0.042(6) 0.036(5) 0.036(6) -0.004(5) 0.021(5) -0.013(5)
C02J 0.035(5) 0.036(5) 0.033(5) 0.002(4) 0.012(4) -0.016(4)
C02K 0.032(5) 0.042(6) 0.037(6) 0.012(5) 0.016(4) -0.005(4)
C02L 0.056(8) 0.043(6) 0.065(8) -0.003(6) 0.008(6) -0.032(6)
C02M 0.042(6) 0.037(6) 0.049(7) 0.011(5) 0.014(5) -0.004(5)
C02N 0.055(8) 0.042(7) 0.070(9) -0.002(6) 0.014(7) -0.008(6)
C02O 0.043(6) 0.022(4) 0.030(5) 0.003(4) 0.006(4) -0.013(4)
C02P 0.033(6) 0.028(5) 0.048(6) -0.002(5) 0.005(5) -0.011(4)
C02Q 0.052(7) 0.046(6) 0.061(8) -0.009(6) 0.027(6) -0.021(5)
C02S 0.051(7) 0.037(6) 0.073(9) 0.003(6) 0.025(6) -0.012(5)
C02T 0.049(7) 0.052(7) 0.059(8) -0.001(6) 0.026(6) -0.013(6)
C02U 0.050(7) 0.037(6) 0.062(8) -0.009(5) 0.023(6) -0.010(5)
C02V 0.048(7) 0.022(5) 0.104(11) -0.002(6) 0.034(7) -0.009(5)
C02W 0.061(8) 0.041(6) 0.096(11) 0.003(7) 0.041(8) -0.014(6)
C02Y 0.050(3) 0.048(3) 0.054(3) 0.0066(19) 0.014(2) -0.0020(19)
C02Z 0.055(8) 0.040(6) 0.081(10) -0.017(6) 0.010(7) -0.026(6)

loop_
_atom_type_symbol
_atom_type_description
_atom_type_scat_dispersion_real
_atom_type_scat_dispersion_imag
_atom_type_scat_source
C C 0.0181 0.0091 'International Tables Vol C Tables 4.2.6.8 and 6.1.1.4'
H H 0.0000 0.0000 'International Tables Vol C Tables 4.2.6.8 and 6.1.1.4'
Br Br -0.6763 1.2805 'International Tables Vol C Tables 4.2.6.8 and 6.1.1.4'
N N 0.0311 0.0180 'International Tables Vol C Tables 4.2.6.8 and 6.1.1.4'
S S 0.3331 0.5567 'International Tables Vol C Tables 4.2.6.8 and 6.1.1.4'

loop_
_exptl_crystal_face_index_h
_exptl_crystal_face_index_k
_exptl_crystal_face_index_l
_exptl_crystal_face_perp_dist
2 10 -5 0.0332
-5 7 9 0.0126
-3 -9 7 0.0144
5 -6 -9 0.0380
7 0 5 0.0054
-7 1 -5 0.0324

loop_
_geom_angle_atom_site_label_1
_geom_angle_atom_site_label_2
_geom_angle_atom_site_label_3
_geom_angle
_geom_angle_site_symmetry_1
_geom_angle_site_symmetry_3
_geom_angle_publ_flag
C00N S007 C00V 92.9(4) . . ?
C02H S008 C00U 91.1(4) . . ?
C00M S009 C00Z 91.2(4) . . ?
C00S S00A C01T 92.7(5) . . ?
C026 S00B C02J 90.8(5) . . ?
C02K S00C C00X 93.0(4) . . ?
C027 S00D C01D 90.9(5) . . ?
C010 S00E C01N 90.0(4) . . ?
C01Z S00F C025 91.3(4) . . ?
C014 C00H C00L 126.6(8) . . ?
C02H C00H C00L 123.8(9) . . ?
C02H C00H C014 109.5(8) . . ?
C00K C00J C00P 121.8(8) . . ?
C00N C00J C00K 124.2(8) . . ?
C00N C00J C00P 113.9(8) . . ?
N00G C00K C00J 177.1(11) . . ?
C00H C00L H00A 108.3 . . ?
C00H C00L H00B 108.3 . . ?
C00H C00L C018 115.9(8) . . ?
H00A C00L H00B 107.4 . . ?
C018 C00L H00A 108.3 . . ?
C018 C00L H00B 108.3 . . ?
S009 C00M Br01 120.9(5) . . ?
C00R C00M Br01 125.9(7) . . ?
C00R C00M S009 113.2(7) . . ?
C00J C00N S007 109.9(7) . . ?
C00J C00N C00Z 131.4(8) . . ?
C00Z C00N S007 118.7(6) . . ?
H00E C00O H00F 108.3 . . ?
C01P C00O H00E 109.9 . . ?
C01P C00O H00F 109.9 . . ?
C01P C00O C01Y 108.7(8) . . ?
C01Y C00O H00E 109.9 . . ?
C01Y C00O H00F 109.9 . . ?
C00J C00P H00P 123.9 . . ?
C00V C00P C00J 112.2(8) . . ?
C00V C00P H00P 123.9 . . ?
C010 C00Q C01J 123.7(8) . . ?
C010 C00Q C029 109.9(8) . . ?
C029 C00Q C01J 126.3(8) . . ?
C00M C00R C019 110.6(7) . . ?
C00M C00R C01V 123.0(8) . . ?
C019 C00R C01V 126.3(8) . . ?
C01G C00S S00A 110.1(7) . . ?
C01G C00S C026 131.3(9) . . ?
C026 C00S S00A 118.7(7) . . ?
H00G C00T H00H 107.5 . . ?
C02C C00T H00G 108.5 . . ?
C02C C00T H00H 108.5 . . ?
C02C C00T C02N 115.1(10) . . ?
C02N C00T H00G 108.5 . . ?
C02N C00T H00H 108.5 . . ?
C00V C00U S008 119.3(6) . . ?
C014 C00U S008 110.8(7) . . ?
C014 C00U C00V 129.9(8) . . ?
C00P C00V S007 111.1(7) . . ?
C00P C00V C00U 130.7(8) . . ?
C00U C00V S007 118.2(6) . . ?
H00I C00W H00J 107.5 . . ?
C01O C00W H00I 108.5 . . ?
C01O C00W H00J 108.5 . . ?
C01O C00W C024 115.2(8) . . ?
C024 C00W H00I 108.5 . . ?
C024 C00W H00J 108.5 . . ?
C01A C00X S00C 109.3(7) . . ?
C01A C00X C01N 133.0(9) . . ?
C01N C00X S00C 117.7(6) . . ?
H00C C00Y H00D 107.4 . . ?
C01K C00Y H00C 108.4 . . ?
C01K C00Y H00D 108.4 . . ?
C01S C00Y H00C 108.4 . . ?
C01S C00Y H00D 108.4 . . ?
C01S C00Y C01K 115.7(8) . . ?
C00N C00Z S009 123.3(6) . . ?
C019 C00Z S009 110.8(7) . . ?
C019 C00Z C00N 125.9(9) . . ?
S00E C010 Br02 120.2(5) . . ?
C00Q C010 Br02 125.1(7) . . ?
C00Q C010 S00E 114.7(7) . . ?
H01S C011 H01T 108.1 . . ?
C01L C011 H01S 109.5 . . ?
C01L C011 H01T 109.5 . . ?
C02B C011 H01S 109.5 . . ?
C02B C011 H01T 109.5 . . ?
C02B C011 C01L 110.8(9) . . ?
H01A C012 H01B 108.1 . . ?
C013 C012 H01A 109.5 . . ?
C013 C012 H01B 109.5 . . ?
C013 C012 C01I 110.9(8) . . ?
C01I C012 H01A 109.5 . . ?
C01I C012 H01B 109.5 . . ?
C012 C013 H01C 108.9 . . ?
C012 C013 H01D 108.9 . . ?
H01C C013 H01D 107.7 . . ?
C01V C013 C012 113.2(8) . . ?
C01V C013 H01C 108.9 . . ?
C01V C013 H01D 108.9 . . ?
C00H C014 H014 122.4 . . ?
C00U C014 C00H 115.2(8) . . ?
C00U C014 H014 122.4 . . ?
H01U C015 H01V 107.9 . . ?
C01J C015 H01U 109.2 . . ?
C01J C015 H01V 109.2 . . ?
C01J C015 C02D 112.2(8) . . ?
C02D C015 H01U 109.2 . . ?
C02D C015 H01V 109.2 . . ?
H3 C016 H 107.7 . . ?
C01P C016 H3 108.8 . . ?
C01P C016 H 108.8 . . ?
C01P C016 C02I 113.7(8) . . ?
C02I C016 H3 108.8 . . ?
C02I C016 H 108.8 . . ?
C01D C017 H017 122.0 . . ?
C01D C017 C01S 116.0(8) . . ?
C01S C017 H017 122.0 . . ?
C00L C018 H01E 109.0 . . ?
C00L C018 H01F 109.0 . . ?
H01E C018 H01F 107.8 . . ?
C01B C018 C00L 112.7(7) . . ?
C01B C018 H01E 109.0 . . ?
C01B C018 H01F 109.0 . . ?
C00R C019 H019 122.9 . . ?
C00Z C019 C00R 114.1(8) . . ?
C00Z C019 H019 122.9 . . ?
C00X C01A C01F 123.1(8) . . ?
C00X C01A C02E 113.8(8) . . ?
C01F C01A C02E 123.1(8) . . ?
C018 C01B H01G 108.7 . . ?
C018 C01B H01H 108.7 . . ?
H01G C01B H01H 107.6 . . ?
C01U C01B C018 114.4(8) . . ?
C01U C01B H01G 108.7 . . ?
C01U C01B H01H 108.7 . . ?
C02J C01C C02I 122.9(9) . . ?
C02J C01C C02O 110.2(8) . . ?
C02O C01C C02I 126.8(8) . . ?
C017 C01D S00D 110.2(7) . . ?
C017 C01D C02K 128.9(9) . . ?
C02K C01D S00D 120.9(7) . . ?
H01I C01E H01J 107.4 . . ?
C01H C01E H01I 108.3 . . ?
C01H C01E H01J 108.3 . . ?
C01U C01E H01I 108.3 . . ?
C01U C01E H01J 108.3 . . ?
C01U C01E C01H 116.0(8) . . ?
N01M C01F C01A 177.4(12) . . ?
C00S C01G C01R 123.0(9) . . ?
C00S C01G C021 114.1(9) . . ?
C01R C01G C021 122.8(8) . . ?
C01E C01H H01K 108.8 . . ?
C01E C01H H01L 108.8 . . ?
C01E C01H C02F 113.9(8) . . ?
H01K C01H H01L 107.7 . . ?
C02F C01H H01K 108.8 . . ?
C02F C01H H01L 108.8 . . ?
C012 C01I H01M 109.0 . . ?
C012 C01I H01N 109.0 . . ?
C012 C01I C020 112.8(9) . . ?
H01M C01I H01N 107.8 . . ?
C020 C01I H01M 109.0 . . ?
C020 C01I H01N 109.0 . . ?
C00Q C01J H01W 109.2 . . ?
C00Q C01J H01X 109.2 . . ?
C015 C01J C00Q 111.9(8) . . ?
C015 C01J H01W 109.2 . . ?
C015 C01J H01X 109.2 . . ?
H01W C01J H01X 107.9 . . ?
C00Y C01K H01Y 109.0 . . ?
C00Y C01K HA 109.0 . . ?
H01Y C01K HA 107.8 . . ?
C01X C01K C00Y 112.9(8) . . ?
C01X C01K H01Y 109.0 . . ?
C01X C01K HA 109.0 . . ?
C011 C01L H01Z 110.7 . . ?
C011 C01L HB 110.7 . . ?
H01Z C01L HB 108.8 . . ?
C02T C01L C011 105.3(9) . . ?
C02T C01L H01Z 110.7 . . ?
C02T C01L HB 110.7 . . ?
C00X C01N S00E 121.9(6) . . ?
C029 C01N S00E 110.8(7) . . ?
C029 C01N C00X 127.3(9) . . ?
C01Z C01O C00W 123.4(9) . . ?
C01Z C01O C023 110.9(9) . . ?
C023 C01O C00W 125.7(8) . . ?
C00O C01P H4 109.9 . . ?
C00O C01P HC 109.9 . . ?
C016 C01P C00O 108.7(8) . . ?
C016 C01P H4 109.9 . . ?
C016 C01P HC 109.9 . . ?
H4 C01P HC 108.3 . . ?
H01 C01Q HD 107.9 . . ?
C01W C01Q H01 109.1 . . ?
C01W C01Q HD 109.1 . . ?
C01W C01Q C02G 112.3(9) . . ?
C02G C01Q H01 109.1 . . ?
C02G C01Q HD 109.1 . . ?
N00I C01R C01G 175.5(12) . . ?
C017 C01S C00Y 127.5(9) . . ?
C017 C01S C027 108.3(8) . . ?
C027 C01S C00Y 124.2(9) . . ?
C021 C01T S00A 111.0(8) . . ?
C021 C01T C025 130.0(9) . . ?
C025 C01T S00A 118.9(7) . . ?
C01B C01U H01O 108.6 . . ?
C01B C01U H01P 108.6 . . ?
C01E C01U C01B 114.6(8) . . ?
C01E C01U H01O 108.6 . . ?
C01E C01U H01P 108.6 . . ?
H01O C01U H01P 107.6 . . ?
C00R C01V H01Q 108.9 . . ?
C00R C01V H01R 109.0 . . ?
C013 C01V C00R 113.1(8) . . ?
C013 C01V H01Q 108.9 . . ?
C013 C01V H01R 108.9 . . ?
H01Q C01V H01R 107.8 . . ?
C01Q C01W H1 108.9 . . ?
C01Q C01W HE 108.9 . . ?
C01Q C01W C02L 113.5(9) . . ?
H1 C01W HE 107.7 . . ?
C02L C01W H1 108.9 . . ?
C02L C01W HE 108.9 . . ?
C01K C01X H2 108.4 . . ?
C01K C01X HF 108.4 . . ?
C01K C01X C02P 115.4(9) . . ?
H2 C01X HF 107.5 . . ?
C02P C01X H2 108.4 . . ?
C02P C01X HF 108.4 . . ?
C00O C01Y H5 109.7 . . ?
C00O C01Y HG 109.7 . . ?
H5 C01Y HG 108.2 . . ?
C02A C01Y C00O 109.7(8) . . ?
C02A C01Y H5 109.7 . . ?
C02A C01Y HG 109.7 . . ?
S00F C01Z Br05 119.8(5) . . ?
C01O C01Z Br05 126.8(8) . . ?
C01O C01Z S00F 113.4(8) . . ?
C01I C020 H02A 109.1 . . ?
C01I C020 H02B 109.1 . . ?
H02A C020 H02B 107.8 . . ?
C028 C020 C01I 112.6(8) . . ?
C028 C020 H02A 109.1 . . ?
C028 C020 H02B 109.1 . . ?
C01G C021 H021 124.0 . . ?
C01T C021 C01G 112.0(9) . . ?
C01T C021 H021 124.0 . . ?
H6 C022 HH 107.6 . . ?
C024 C022 H6 108.6 . . ?
C024 C022 HH 108.6 . . ?
C02M C022 H6 108.6 . . ?
C02M C022 HH 108.6 . . ?
C02M C022 C024 114.6(9) . . ?
C01O C023 H023 123.3 . . ?
C025 C023 C01O 113.3(8) . . ?
C025 C023 H023 123.3 . . ?
C00W C024 C022 111.9(8) . . ?
C00W C024 H7 109.2 . . ?
C00W C024 HI 109.2 . . ?
C022 C024 H7 109.2 . . ?
C022 C024 HI 109.2 . . ?
H7 C024 HI 107.9 . . ?
C01T C025 S00F 121.1(7) . . ?
C023 C025 S00F 111.1(7) . . ?
C023 C025 C01T 127.8(9) . . ?
C00S C026 S00B 123.3(7) . . ?
C02O C026 S00B 113.4(8) . . ?
C02O C026 C00S 123.2(10) . . ?
S00D C027 Br06 118.9(5) . . ?
C01S C027 Br06 126.5(7) . . ?
C01S C027 S00D 114.6(8) . . ?
C020 C028 H02C 108.4 . . ?
C020 C028 H02D 108.4 . . ?
C020 C028 C02Z 115.5(9) . . ?
H02C C028 H02D 107.5 . . ?
C02Z C028 H02C 108.4 . . ?
C02Z C028 H02D 108.4 . . ?
C00Q C029 H029 122.7 . . ?
C01N C029 C00Q 114.6(9) . . ?
C01N C029 H029 122.7 . . ?
C01Y C02A H8 108.6 . . ?
C01Y C02A HJ 108.6 . . ?
H8 C02A HJ 107.6 . . ?
C02S C02A C01Y 114.6(9) . . ?
C02S C02A H8 108.6 . . ?
C02S C02A HJ 108.6 . . ?
C011 C02B H02O 108.6 . . ?
C011 C02B H02P 108.6 . . ?
H02O C02B H02P 107.6 . . ?
C02P C02B C011 114.5(9) . . ?
C02P C02B H02O 108.6 . . ?
C02P C02B H02P 108.6 . . ?
C00T C02C H9 108.3 . . ?
C00T C02C HK 108.3 . . ?
H9 C02C HK 107.4 . . ?
C02M C02C C00T 115.8(9) . . ?
C02M C02C H9 108.3 . . ?
C02M C02C HK 108.3 . . ?
C015 C02D H02Q 109.3 . . ?
C015 C02D H02R 109.3 . . ?
C015 C02D C02G 111.8(9) . . ?
H02Q C02D H02R 107.9 . . ?
C02G C02D H02Q 109.3 . . ?
C02G C02D H02R 109.3 . . ?
C01A C02E H02S 123.8 . . ?
C02K C02E C01A 112.4(9) . . ?
C02K C02E H02S 123.8 . . ?
C01H C02F H02E 109.5 . . ?
C01H C02F H02F 109.5 . . ?
H02E C02F H02F 108.1 . . ?
C02Q C02F C01H 110.9(10) . . ?
C02Q C02F H02E 109.5 . . ?
C02Q C02F H02F 109.5 . . ?
C01Q C02G C02D 113.7(9) . . ?
C01Q C02G H02T 108.8 . . ?
C01Q C02G H02U 108.8 . . ?
C02D C02G H02T 108.8 . . ?
C02D C02G H02U 108.8 . . ?
H02T C02G H02U 107.7 . . ?
S008 C02H Br03 119.7(5) . . ?
C00H C02H Br03 126.9(8) . . ?
C00H C02H S008 113.4(7) . . ?
C016 C02I H10 109.0 . . ?
C016 C02I HL 109.0 . . ?
C01C C02I C016 113.1(8) . . ?
C01C C02I H10 109.0 . . ?
C01C C02I HL 109.0 . . ?
H10 C02I HL 107.8 . . ?
S00B C02J Br04 119.9(5) . . ?
C01C C02J Br04 125.6(7) . . ?
C01C C02J S00B 114.5(8) . . ?
C01D C02K S00C 119.3(7) . . ?
C02E C02K S00C 111.5(8) . . ?
C02E C02K C01D 129.2(9) . . ?
C01W C02L H02V 108.8 . . ?
C01W C02L H02W 108.8 . . ?
H02V C02L H02W 107.7 . . ?
C02Y C02L C01W 113.9(11) . . ?
C02Y C02L H02V 108.8 . . ?
C02Y C02L H02W 108.8 . . ?
C022 C02M C02C 113.6(9) . . ?
C022 C02M H11 108.8 . . ?
C022 C02M HM 108.8 . . ?
C02C C02M H11 108.8 . . ?
C02C C02M HM 108.8 . . ?
H11 C02M HM 107.7 . . ?
C00T C02N H12 108.8 . . ?
C00T C02N HN 108.8 . . ?
H12 C02N HN 107.7 . . ?
C02U C02N C00T 113.9(11) . . ?
C02U C02N H12 108.8 . . ?
C02U C02N HN 108.8 . . ?
C01C C02O H13 124.5 . . ?
C026 C02O C01C 111.1(9) . . ?
C026 C02O H13 124.5 . . ?
C01X C02P H02X 108.8 . . ?
C01X C02P H02Y 108.8 . . ?
C02B C02P C01X 114.0(9) . . ?
C02B C02P H02X 108.8 . . ?
C02B C02P H02Y 108.8 . . ?
H02X C02P H02Y 107.6 . . ?
C02F C02Q H02G 109.5 . . ?
C02F C02Q H02H 109.5 . . ?
C02F C02Q H02I 109.5 . . ?
H02G C02Q H02H 109.5 . . ?
H02G C02Q H02I 109.5 . . ?
H02H C02Q H02I 109.5 . . ?
C02A C02S H14 108.7 . . ?
C02A C02S HO 108.7 . . ?
C02A C02S C02W 114.1(11) . . ?
H14 C02S HO 107.6 . . ?
C02W C02S H14 108.7 . . ?
C02W C02S HO 108.7 . . ?
C01L C02T H02Z 109.5 . . ?
C01L C02T HP 109.5 . . ?
C01L C02T HQ 109.5 . . ?
H02Z C02T HP 109.5 . . ?
H02Z C02T HQ 109.5 . . ?
HP C02T HQ 109.5 . . ?
C02N C02U H15 109.5 . . ?
C02N C02U HR 109.5 . . ?
C02N C02U HS 109.5 . . ?
H15 C02U HR 109.5 . . ?
H15 C02U HS 109.5 . . ?
HR C02U HS 109.5 . . ?
H02J C02V H02K 109.5 . . ?
H02J C02V H02L 109.5 . . ?
H02K C02V H02L 109.5 . . ?
C02Z C02V H02J 109.5 . . ?
C02Z C02V H02K 109.5 . . ?
C02Z C02V H02L 109.5 . . ?
C02S C02W H16 109.5 . . ?
C02S C02W HT 109.5 . . ?
C02S C02W HU 109.5 . . ?
H16 C02W HT 109.5 . . ?
H16 C02W HU 109.5 . . ?
HT C02W HU 109.5 . . ?
C02L C02Y H02 109.5 . . ?
C02L C02Y HV 109.5 . . ?
C02L C02Y HW 109.5 . . ?
H02 C02Y HV 109.5 . . ?
H02 C02Y HW 109.5 . . ?
HV C02Y HW 109.5 . . ?
C028 C02Z H02M 108.5 . . ?
C028 C02Z H02N 108.5 . . ?
C02V C02Z C028 114.9(11) . . ?
C02V C02Z H02M 108.5 . . ?
C02V C02Z H02N 108.5 . . ?
H02M C02Z H02N 107.5 . . ?

loop_
_geom_bond_atom_site_label_1
_geom_bond_atom_site_label_2
_geom_bond_distance
_geom_bond_site_symmetry_2
_geom_bond_publ_flag
Br01 C00M 1.857(9) . ?
Br02 C010 1.875(9) . ?
Br03 C02H 1.855(9) . ?
Br04 C02J 1.890(10) . ?
Br05 C01Z 1.869(10) . ?
Br06 C027 1.875(10) . ?
S007 C00N 1.721(9) . ?
S007 C00V 1.734(8) . ?
S008 C00U 1.741(9) . ?
S008 C02H 1.712(10) . ?
S009 C00M 1.714(8) . ?
S009 C00Z 1.729(10) . ?
S00A C00S 1.733(10) . ?
S00A C01T 1.740(10) . ?
S00B C026 1.661(12) . ?
S00B C02J 1.702(9) . ?
S00C C00X 1.729(9) . ?
S00C C02K 1.728(10) . ?
S00D C01D 1.720(9) . ?
S00D C027 1.707(9) . ?
S00E C010 1.710(9) . ?
S00E C01N 1.743(9) . ?
S00F C01Z 1.711(10) . ?
S00F C025 1.726(9) . ?
N00G C00K 1.158(12) . ?
C00H C00L 1.483(13) . ?
C00H C014 1.419(12) . ?
C00H C02H 1.395(12) . ?
N00I C01R 1.121(13) . ?
C00J C00K 1.417(12) . ?
C00J C00N 1.381(11) . ?
C00J C00P 1.429(12) . ?
C00L H00A 0.9700 . ?
C00L H00B 0.9700 . ?
C00L C018 1.541(12) . ?
C00M C00R 1.375(13) . ?
C00N C00Z 1.446(12) . ?
C00O H00E 0.9700 . ?
C00O H00F 0.9700 . ?
C00O C01P 1.574(13) . ?
C00O C01Y 1.592(13) . ?
C00P H00P 0.9300 . ?
C00P C00V 1.367(13) . ?
C00Q C010 1.361(12) . ?
C00Q C01J 1.539(11) . ?
C00Q C029 1.411(12) . ?
C00R C019 1.414(12) . ?
C00R C01V 1.525(11) . ?
C00S C01G 1.383(13) . ?
C00S C026 1.468(13) . ?
C00T H00G 0.9700 . ?
C00T H00H 0.9700 . ?
C00T C02C 1.520(13) . ?
C00T C02N 1.520(16) . ?
C00U C00V 1.456(12) . ?
C00U C014 1.360(12) . ?
C00W H00I 0.9700 . ?
C00W H00J 0.9700 . ?
C00W C01O 1.525(15) . ?
C00W C024 1.533(13) . ?
C00X C01A 1.387(12) . ?
C00X C01N 1.443(12) . ?
C00Y H00C 0.9700 . ?
C00Y H00D 0.9700 . ?
C00Y C01K 1.523(13) . ?
C00Y C01S 1.477(13) . ?
C00Z C019 1.372(12) . ?
C011 H01S 0.9700 . ?
C011 H01T 0.9700 . ?
C011 C01L 1.630(15) . ?
C011 C02B 1.530(13) . ?
C012 H01A 0.9700 . ?
C012 H01B 0.9700 . ?
C012 C013 1.517(12) . ?
C012 C01I 1.527(13) . ?
C013 H01C 0.9700 . ?
C013 H01D 0.9700 . ?
C013 C01V 1.514(12) . ?
C014 H014 0.9300 . ?
C015 H01U 0.9700 . ?
C015 H01V 0.9700 . ?
C015 C01J 1.500(13) . ?
C015 C02D 1.525(12) . ?
C016 H3 0.9700 . ?
C016 H 0.9700 . ?
C016 C01P 1.497(12) . ?
C016 C02I 1.528(12) . ?
C017 H017 0.9300 . ?
C017 C01D 1.386(13) . ?
C017 C01S 1.395(13) . ?
C018 H01E 0.9700 . ?
C018 H01F 0.9700 . ?
C018 C01B 1.526(13) . ?
C019 H019 0.9300 . ?
C01A C01F 1.422(13) . ?
C01A C02E 1.433(13) . ?
C01B H01G 0.9700 . ?
C01B H01H 0.9700 . ?
C01B C01U 1.523(12) . ?
C01C C02I 1.505(12) . ?
C01C C02J 1.353(13) . ?
C01C C02O 1.424(13) . ?
C01D C02K 1.462(13) . ?
C01E H01I 0.9700 . ?
C01E H01J 0.9700 . ?
C01E C01H 1.524(12) . ?
C01E C01U 1.506(13) . ?
C01F N01M 1.173(12) . ?
C01G C01R 1.412(15) . ?
C01G C021 1.431(13) . ?
C01H H01K 0.9700 . ?
C01H H01L 0.9700 . ?
C01H C02F 1.542(14) . ?
C01I H01M 0.9700 . ?
C01I H01N 0.9700 . ?
C01I C020 1.536(12) . ?
C01J H01W 0.9700 . ?
C01J H01X 0.9700 . ?
C01K H01Y 0.9700 . ?
C01K HA 0.9700 . ?
C01K C01X 1.516(13) . ?
C01L H01Z 0.9700 . ?
C01L HB 0.9700 . ?
C01L C02T 1.547(15) . ?
C01N C029 1.364(12) . ?
C01O C01Z 1.378(12) . ?
C01O C023 1.418(13) . ?
C01P H4 0.9700 . ?
C01P HC 0.9700 . ?
C01Q H01 0.9700 . ?
C01Q HD 0.9700 . ?
C01Q C01W 1.492(14) . ?
C01Q C02G 1.522(13) . ?
C01S C027 1.395(13) . ?
C01T C021 1.383(14) . ?
C01T C025 1.441(14) . ?
C01U H01O 0.9700 . ?
C01U H01P 0.9700 . ?
C01V H01Q 0.9700 . ?
C01V H01R 0.9700 . ?
C01W H1 0.9700 . ?
C01W HE 0.9700 . ?
C01W C02L 1.536(13) . ?
C01X H2 0.9700 . ?
C01X HF 0.9700 . ?
C01X C02P 1.521(13) . ?
C01Y H5 0.9700 . ?
C01Y HG 0.9700 . ?
C01Y C02A 1.521(14) . ?
C020 H02A 0.9700 . ?
C020 H02B 0.9700 . ?
C020 C028 1.504(14) . ?
C021 H021 0.9300 . ?
C022 H6 0.9700 . ?
C022 HH 0.9700 . ?
C022 C024 1.534(14) . ?
C022 C02M 1.513(14) . ?
C023 H023 0.9300 . ?
C023 C025 1.387(13) . ?
C024 H7 0.9700 . ?
C024 HI 0.9700 . ?
C026 C02O 1.396(12) . ?
C028 H02C 0.9700 . ?
C028 H02D 0.9700 . ?
C028 C02Z 1.530(13) . ?
C029 H029 0.9300 . ?
C02A H8 0.9700 . ?
C02A HJ 0.9700 . ?
C02A C02S 1.490(14) . ?
C02B H02O 0.9700 . ?
C02B H02P 0.9700 . ?
C02B C02P 1.503(14) . ?
C02C H9 0.9700 . ?
C02C HK 0.9700 . ?
C02C C02M 1.519(13) . ?
C02D H02Q 0.9700 . ?
C02D H02R 0.9700 . ?
C02D C02G 1.559(13) . ?
C02E H02S 0.9300 . ?
C02E C02K 1.353(13) . ?
C02F H02E 0.9700 . ?
C02F H02F 0.9700 . ?
C02F C02Q 1.533(14) . ?
C02G H02T 0.9700 . ?
C02G H02U 0.9700 . ?
C02I H10 0.9700 . ?
C02I HL 0.9700 . ?
C02L H02V 0.9700 . ?
C02L H02W 0.9700 . ?
C02L C02Y 1.479(15) . ?
C02M H11 0.9700 . ?
C02M HM 0.9700 . ?
C02N H12 0.9700 . ?
C02N HN 0.9700 . ?
C02N C02U 1.506(14) . ?
C02O H13 0.9300 . ?
C02P H02X 0.9700 . ?
C02P H02Y 0.9700 . ?
C02Q H02G 0.9600 . ?
C02Q H02H 0.9600 . ?
C02Q H02I 0.9600 . ?
C02S H14 0.9700 . ?
C02S HO 0.9700 . ?
C02S C02W 1.530(15) . ?
C02T H02Z 0.9600 . ?
C02T HP 0.9600 . ?
C02T HQ 0.9600 . ?
C02U H15 0.9600 . ?
C02U HR 0.9600 . ?
C02U HS 0.9600 . ?
C02V H02J 0.9600 . ?
C02V H02K 0.9600 . ?
C02V H02L 0.9600 . ?
C02V C02Z 1.491(16) . ?
C02W H16 0.9600 . ?
C02W HT 0.9600 . ?
C02W HU 0.9600 . ?
C02Y H02 0.9600 . ?
C02Y HV 0.9600 . ?
C02Y HW 0.9600 . ?
C02Z H02M 0.9700 . ?
C02Z H02N 0.9700 . ?

loop_
_geom_torsion_atom_site_label_1
_geom_torsion_atom_site_label_2
_geom_torsion_atom_site_label_3
_geom_torsion_atom_site_label_4
_geom_torsion
_geom_torsion_site_symmetry_1
_geom_torsion_site_symmetry_2
_geom_torsion_site_symmetry_3
_geom_torsion_site_symmetry_4
_geom_torsion_publ_flag
Br01 C00M C00R C019 -176.9(7) . . . . ?
Br01 C00M C00R C01V 2.3(14) . . . . ?
S007 C00N C00Z S009 -176.6(6) . . . . ?
S007 C00N C00Z C019 3.8(14) . . . . ?
S008 C00U C00V S007 179.4(5) . . . . ?
S008 C00U C00V C00P 1.2(15) . . . . ?
S008 C00U C014 C00H -1.2(11) . . . . ?
S009 C00M C00R C019 0.1(11) . . . . ?
S009 C00M C00R C01V 179.3(8) . . . . ?
S009 C00Z C019 C00R 1.6(11) . . . . ?
S00A C00S C01G C01R -179.5(9) . . . . ?
S00A C00S C01G C021 -1.4(12) . . . . ?
S00A C00S C026 S00B -170.7(6) . . . . ?
S00A C00S C026 C02O 7.7(14) . . . . ?
S00A C01T C021 C01G 1.1(12) . . . . ?
S00A C01T C025 S00F -179.5(5) . . . . ?
S00A C01T C025 C023 -2.1(15) . . . . ?
S00B C026 C02O C01C 0.7(12) . . . . ?
S00C C00X C01A C01F -177.9(9) . . . . ?
S00C C00X C01A C02E 0.1(11) . . . . ?
S00C C00X C01N S00E -177.6(5) . . . . ?
S00C C00X C01N C029 3.0(14) . . . . ?
S00D C01D C02K S00C 178.9(6) . . . . ?
S00D C01D C02K C02E -3.0(16) . . . . ?
S00E C01N C029 C00Q -0.9(12) . . . . ?
C00H C00L C018 C01B -177.9(9) . . . . ?
C00J C00N C00Z S009 5.4(16) . . . . ?
C00J C00N C00Z C019 -174.2(11) . . . . ?
C00J C00P C00V S007 1.4(11) . . . . ?
C00J C00P C00V C00U 179.8(9) . . . . ?
C00K C00J C00N S007 178.0(8) . . . . ?
C00K C00J C00N C00Z -3.9(17) . . . . ?
C00K C00J C00P C00V -178.7(9) . . . . ?
C00L C00H C014 C00U -177.4(10) . . . . ?
C00L C00H C02H Br03 -1.1(15) . . . . ?
C00L C00H C02H S008 178.8(8) . . . . ?
C00L C018 C01B C01U 179.8(9) . . . . ?
C00M S009 C00Z C00N 179.1(9) . . . . ?
C00M S009 C00Z C019 -1.3(8) . . . . ?
C00M C00R C019 C00Z -1.1(13) . . . . ?
C00M C00R C01V C013 179.6(9) . . . . ?
C00N S007 C00V C00P -0.8(8) . . . . ?
C00N S007 C00V C00U -179.4(8) . . . . ?
C00N C00J C00P C00V -1.6(13) . . . . ?
C00N C00Z C019 C00R -178.8(9) . . . . ?
C00O C01Y C02A C02S -178.8(10) . . . . ?
C00P C00J C00N S007 0.9(11) . . . . ?
C00P C00J C00N C00Z 179.1(10) . . . . ?
C00S S00A C01T C021 -1.6(8) . . . . ?
C00S S00A C01T C025 180.0(8) . . . . ?
C00S C01G C021 C01T 0.2(13) . . . . ?
C00S C026 C02O C01C -177.8(9) . . . . ?
C00T C02C C02M C022 -177.1(9) . . . . ?
C00U S008 C02H Br03 178.2(6) . . . . ?
C00U S008 C02H C00H -1.7(8) . . . . ?
C00V S007 C00N C00J -0.1(8) . . . . ?
C00V S007 C00N C00Z -178.5(8) . . . . ?
C00V C00U C014 C00H -179.2(9) . . . . ?
C00W C01O C01Z Br05 0.4(15) . . . . ?
C00W C01O C01Z S00F -179.7(8) . . . . ?
C00W C01O C023 C025 -179.1(10) . . . . ?
C00X S00C C02K C01D 178.2(8) . . . . ?
C00X S00C C02K C02E -0.2(9) . . . . ?
C00X C01A C02E C02K -0.3(13) . . . . ?
C00X C01N C029 C00Q 178.6(9) . . . . ?
C00Y C01K C01X C02P -177.8(9) . . . . ?
C00Y C01S C027 Br06 -0.1(15) . . . . ?
C00Y C01S C027 S00D -179.2(8) . . . . ?
C00Z S009 C00M Br01 177.8(6) . . . . ?
C00Z S009 C00M C00R 0.7(8) . . . . ?
C010 S00E C01N C00X -179.1(8) . . . . ?
C010 S00E C01N C029 0.5(8) . . . . ?
C010 C00Q C01J C015 176.5(10) . . . . ?
C010 C00Q C029 C01N 1.0(13) . . . . ?
C011 C02B C02P C01X 179.9(9) . . . . ?
C012 C013 C01V C00R 179.0(9) . . . . ?
C012 C01I C020 C028 179.9(9) . . . . ?
C013 C012 C01I C020 -177.0(9) . . . . ?
C014 C00H C00L C018 -6.9(15) . . . . ?
C014 C00H C02H Br03 -178.6(7) . . . . ?
C014 C00H C02H S008 1.3(11) . . . . ?
C014 C00U C00V S007 -2.7(15) . . . . ?
C014 C00U C00V C00P 179.1(11) . . . . ?
C015 C02D C02G C01Q -179.7(9) . . . . ?
C017 C01D C02K S00C -0.5(16) . . . . ?
C017 C01D C02K C02E 177.5(11) . . . . ?
C017 C01S C027 Br06 178.3(7) . . . . ?
C017 C01S C027 S00D -0.8(11) . . . . ?
C018 C01B C01U C01E 177.4(9) . . . . ?
C019 C00R C01V C013 -1.4(15) . . . . ?
C01A C00X C01N S00E 3.0(16) . . . . ?
C01A C00X C01N C029 -176.5(11) . . . . ?
C01A C02E C02K S00C 0.4(12) . . . . ?
C01A C02E C02K C01D -177.8(10) . . . . ?
C01D S00D C027 Br06 -178.3(6) . . . . ?
C01D S00D C027 C01S 0.9(8) . . . . ?
C01D C017 C01S C00Y 178.6(10) . . . . ?
C01D C017 C01S C027 0.2(13) . . . . ?
C01E C01H C02F C02Q -179.7(9) . . . . ?
C01F C01A C02E C02K 177.8(10) . . . . ?
C01G C00S C026 S00B 10.2(17) . . . . ?
C01G C00S C026 C02O -171.4(11) . . . . ?
C01H C01E C01U C01B -179.4(9) . . . . ?
C01I C012 C013 C01V 177.8(9) . . . . ?
C01I C020 C028 C02Z -177.2(10) . . . . ?
C01J C00Q C010 Br02 0.7(14) . . . . ?
C01J C00Q C010 S00E -178.5(7) . . . . ?
C01J C00Q C029 C01N 178.9(9) . . . . ?
C01J C015 C02D C02G -176.0(9) . . . . ?
C01K C00Y C01S C017 4.2(16) . . . . ?
C01K C00Y C01S C027 -177.7(10) . . . . ?
C01K C01X C02P C02B -178.8(9) . . . . ?
C01L C011 C02B C02P 177.9(9) . . . . ?
C01N S00E C010 Br02 -179.1(6) . . . . ?
C01N S00E C010 C00Q 0.1(8) . . . . ?
C01N C00X C01A C01F 1.6(18) . . . . ?
C01N C00X C01A C02E 179.7(10) . . . . ?
C01O C00W C024 C022 -179.8(9) . . . . ?
C01O C023 C025 S00F -1.5(12) . . . . ?
C01O C023 C025 C01T -179.2(10) . . . . ?
C01P C00O C01Y C02A 178.0(9) . . . . ?
C01P C016 C02I C01C -174.9(9) . . . . ?
C01Q C01W C02L C02Y -179.6(11) . . . . ?
C01R C01G C021 C01T 178.3(10) . . . . ?
C01S C00Y C01K C01X 179.9(9) . . . . ?
C01S C017 C01D S00D 0.4(12) . . . . ?
C01S C017 C01D C02K 179.9(10) . . . . ?
C01T S00A C00S C01G 1.7(8) . . . . ?
C01T S00A C00S C026 -177.6(8) . . . . ?
C01U C01E C01H C02F -179.0(9) . . . . ?
C01V C00R C019 C00Z 179.7(9) . . . . ?
C01W C01Q C02G C02D 178.5(10) . . . . ?
C01Y C00O C01P C016 -176.6(9) . . . . ?
C01Y C02A C02S C02W -175.6(10) . . . . ?
C01Z S00F C025 C01T 179.3(9) . . . . ?
C01Z S00F C025 C023 1.5(8) . . . . ?
C01Z C01O C023 C025 0.7(13) . . . . ?
C020 C028 C02Z C02V 179.8(10) . . . . ?
C021 C01T C025 S00F 2.4(16) . . . . ?
C021 C01T C025 C023 179.8(11) . . . . ?
C023 C01O C01Z Br05 -179.4(7) . . . . ?
C023 C01O C01Z S00F 0.5(12) . . . . ?
C024 C00W C01O C01Z 178.3(10) . . . . ?
C024 C00W C01O C023 -2.0(15) . . . . ?
C024 C022 C02M C02C 176.7(9) . . . . ?
C025 S00F C01Z Br05 178.7(6) . . . . ?
C025 S00F C01Z C01O -1.2(8) . . . . ?
C025 C01T C021 C01G 179.3(10) . . . . ?
C026 S00B C02J Br04 178.0(7) . . . . ?
C026 S00B C02J C01C -1.6(9) . . . . ?
C026 C00S C01G C01R -0.3(19) . . . . ?
C026 C00S C01G C021 177.8(10) . . . . ?
C027 S00D C01D C017 -0.7(8) . . . . ?
C027 S00D C01D C02K 179.7(9) . . . . ?
C029 C00Q C010 Br02 178.6(7) . . . . ?
C029 C00Q C010 S00E -0.7(11) . . . . ?
C029 C00Q C01J C015 -1.0(14) . . . . ?
C02B C011 C01L C02T 178.7(9) . . . . ?
C02C C00T C02N C02U -177.1(10) . . . . ?
C02D C015 C01J C00Q -176.2(9) . . . . ?
C02G C01Q C01W C02L 175.5(10) . . . . ?
C02H S008 C00U C00V 179.9(8) . . . . ?
C02H S008 C00U C014 1.6(8) . . . . ?
C02H C00H C00L C018 176.0(9) . . . . ?
C02H C00H C014 C00U -0.1(12) . . . . ?
C02I C016 C01P C00O 178.2(9) . . . . ?
C02I C01C C02J Br04 1.6(16) . . . . ?
C02I C01C C02J S00B -178.7(8) . . . . ?
C02I C01C C02O C026 179.2(10) . . . . ?
C02J S00B C026 C00S 179.0(9) . . . . ?
C02J S00B C026 C02O 0.5(9) . . . . ?
C02J C01C C02I C016 172.3(10) . . . . ?
C02J C01C C02O C026 -1.8(13) . . . . ?
C02K S00C C00X C01A 0.1(8) . . . . ?
C02K S00C C00X C01N -179.6(8) . . . . ?
C02M C022 C024 C00W 179.8(9) . . . . ?
C02N C00T C02C C02M -178.1(10) . . . . ?
C02O C01C C02I C016 -8.8(15) . . . . ?
C02O C01C C02J Br04 -177.4(7) . . . . ?
C02O C01C C02J S00B 2.2(12) . . . . ?

loop_
_exptl_oxdiff_crystal_face_indexfrac_h
_exptl_oxdiff_crystal_face_indexfrac_k
_exptl_oxdiff_crystal_face_indexfrac_l
_exptl_oxdiff_crystal_face_x
_exptl_oxdiff_crystal_face_y
_exptl_oxdiff_crystal_face_z
2.3590 10.4452 -5.3291 0.0743 -0.2037 0.9762
-4.8623 6.6404 8.7534 0.3443 -0.9389 0.0001
-3.4971 -9.2244 7.4043 0.0004 0.0000 -1.0000
5.1719 -5.7359 -9.4160 -0.3428 0.9346 0.0947
6.8103 -0.4451 4.8145 0.9389 0.3443 0.0003
-6.6058 0.9562 -5.2176 -0.9374 -0.3438 0.0552
